data_1576862
loop_
_publ_author_name
'Reith, Sascha'
'Oberdorf, Kai'
'Mart&#xed;nez, Sebsti&#xe1;n'
'Landgraf, Jann B.'
'Ahrens, Alena'
'Jakobi, Felix'
'Xie, Xiulan'
'Lichtenberg, Crispin'

_publ_section_title
;
 The bismuth phosphanides Bi(PR<sub>2</sub>)<sub>3</sub>: sources of
 phosphanyl radicals, P-inversion, and reversible olefin insertion.
;
_journal_issue 10
_journal_name_full 'Chemical science'
_journal_page_first 5183
_journal_page_last 5191
_journal_paper_doi 10.1039/d5sc07240a
_journal_volume 17
_journal_year 2026
_chemical_formula_moiety 'C36 H66 Bi P3'
_chemical_formula_sum 'C36 H66 Bi P3'
_chemical_formula_weight 800.77
_space_group_crystal_system triclinic
_space_group_IT_number 2
_space_group_name_Hall '-P 1'
_space_group_name_H-M_alt 'P -1'
_atom_sites_solution_hydrogens geom
_atom_sites_solution_primary dual
_audit_creation_date 2025-05-05
_audit_creation_method
;
Olex2 1.5
(compiled 2024.02.16 svn.r378c4104 for OlexSys, GUI svn.r6928)
;
_audit_update_record
;
2025-11-11 deposited with the CCDC.	2025-12-22 downloaded from the CCDC.
;
_cell_angle_alpha 98.330(17)
_cell_angle_beta 105.443(14)
_cell_angle_gamma 109.025(15)
_cell_formula_units_Z 2
_cell_length_a 10.975(2)
_cell_length_b 13.652(4)
_cell_length_c 14.195(4)
_cell_measurement_reflns_used 9998
_cell_measurement_temperature 100.00
_cell_measurement_theta_max 29.823
_cell_measurement_theta_min 2.429
_cell_volume 1874.4(9)
_computing_cell_refinement 'SAINT V8.40B (?, 2016)'
_computing_data_reduction 'SAINT V8.40B (?, 2016)'
_computing_molecular_graphics 'Olex2 1.5 (Dolomanov et al., 2009)'
_computing_publication_material 'Olex2 1.5 (Dolomanov et al., 2009)'
_computing_structure_refinement 'XL  (Sheldrick, 2008)'
_computing_structure_solution 'SHELXT 2018/2 (Sheldrick, 2018)'
_diffrn_ambient_temperature 100.00
_diffrn_measured_fraction_theta_full 0.999
_diffrn_measured_fraction_theta_max 0.999
_diffrn_measurement_device_type 'Bruker D8-Quest'
_diffrn_measurement_method '\f and \w scans'
_diffrn_radiation_type MoK\a
_diffrn_radiation_wavelength 0.71073
_diffrn_reflns_av_R_equivalents 0.0644
_diffrn_reflns_av_unetI/netI 0.0364
_diffrn_reflns_Laue_measured_fraction_full 0.999
_diffrn_reflns_Laue_measured_fraction_max 0.999
_diffrn_reflns_limit_h_max 13
_diffrn_reflns_limit_h_min -13
_diffrn_reflns_limit_k_max 16
_diffrn_reflns_limit_k_min -16
_diffrn_reflns_limit_l_max 16
_diffrn_reflns_limit_l_min -16
_diffrn_reflns_number 46698
_diffrn_reflns_point_group_measured_fraction_full 0.999
_diffrn_reflns_point_group_measured_fraction_max 0.999
_diffrn_reflns_theta_full 24.999
_diffrn_reflns_theta_max 24.999
_diffrn_reflns_theta_min 1.937
_diffrn_source_current 1.0
_diffrn_source_power 0.05
_diffrn_source_voltage 50.0
_diffrn_standards_number 0
_exptl_absorpt_coefficient_mu 4.853
_exptl_absorpt_correction_T_max 0.7460
_exptl_absorpt_correction_T_min 0.6515
_exptl_absorpt_correction_type multi-scan
_exptl_absorpt_process_details
;
SADABS-2016/2 (Bruker,2016/2) was used for absorption correction.
wR2(int) was 0.0912 before and 0.0688 after correction.
The Ratio of minimum to maximum transmission is 0.8733.
The \l/2 correction factor is Not present.
;
_exptl_crystal_colour 'clear dark yellow'
_exptl_crystal_colour_lustre clear
_exptl_crystal_colour_modifier dark
_exptl_crystal_colour_primary yellow
_exptl_crystal_density_diffrn 1.419
_exptl_crystal_description block
_exptl_crystal_F_000 820
_exptl_crystal_size_max 0.09
_exptl_crystal_size_mid 0.067
_exptl_crystal_size_min 0.051
_refine_diff_density_max 5.371
_refine_diff_density_min -3.389
_refine_diff_density_rms 0.161
_refine_ls_extinction_method none
_refine_ls_goodness_of_fit_ref 1.154
_refine_ls_hydrogen_treatment constr
_refine_ls_matrix_type full
_refine_ls_number_parameters 361
_refine_ls_number_reflns 6588
_refine_ls_number_restraints 0
_refine_ls_restrained_S_all 1.154
_refine_ls_R_factor_all 0.0474
_refine_ls_R_factor_gt 0.0427
_refine_ls_shift/su_max 0.001
_refine_ls_shift/su_mean 0.000
_refine_ls_structure_factor_coef Fsqd
_refine_ls_weighting_details 'w=1/[\s^2^(Fo^2^)+(0.0343P)^2^+16.0491P] where P=(Fo^2^+2Fc^2^)/3'
_refine_ls_weighting_scheme calc
_refine_ls_wR_factor_gt 0.0986
_refine_ls_wR_factor_ref 0.1002
_reflns_Friedel_coverage 0.000
_reflns_number_gt 6095
_reflns_number_total 6588
_reflns_threshold_expression 'I > 2\s(I)'
_cod_data_source_file d5sc07240a2.cif
_cod_data_source_block srpx19a_0m
_cod_database_code 1576862
_shelx_space_group_comment
;
The symmetry employed for this shelxl refinement is uniquely defined
by the following loop, which should always be used as a source of
symmetry information in preference to the above space-group names.
They are only intended as comments.
;
_shelx_estimated_absorpt_t_max 0.790
_shelx_estimated_absorpt_t_min 0.669
_olex2_refinement_description
;
1. Fixed Uiso
 At 1.2 times of:
  All C(H) groups, All C(H,H) groups
2.a Ternary CH refined with riding coordinates:
 C13(H13), C1(H1), C25(H25), C19(H19), C7(H7), C31(H31)
2.b Secondary CH2 refined with riding coordinates:
 C18(H18A,H18B), C21(H21A,H21B), C20(H20A,H20B), C12(H12A,H12B), C8(H8A,H8B),
 C28(H28A,H28B), C17(H17A,H17B), C16(H16A,H16B), C14(H14A,H14B), C24(H24A,H24B),
  C32(H32A,H32B), C23(H23A,H23B), C11(H11A,H11B), C6(H6A,H6B), C2(H2A,H2B),
 C29(H29A,H29B), C26(H26A,H26B), C9(H9A,H9B), C30(H30A,H30B), C10(H10A,H10B),
 C27(H27A,H27B), C5(H5A,H5B), C22(H22A,H22B), C15(H15A,H15B), C3(H3A,H3B),
 C36(H36A,H36B), C35(H35A,H35B), C34(H34A,H34B), C4(H4A,H4B), C33(H33A,H33B)
;
_olex2_submission_special_instructions 'No special instructions were received'

loop_
_space_group_symop_operation_xyz
'x, y, z'
'-x, -y, -z'

loop_
_atom_site_label
_atom_site_type_symbol
_atom_site_fract_x
_atom_site_fract_y
_atom_site_fract_z
_atom_site_U_iso_or_equiv
_atom_site_adp_type
_atom_site_occupancy
_atom_site_site_symmetry_order
_atom_site_calc_flag
_atom_site_refinement_flags_posn
_atom_site_refinement_flags_adp
_atom_site_refinement_flags_occupancy
_atom_site_disorder_assembly
_atom_site_disorder_group
Bi1 Bi 0.55214(3) 0.37156(2) 0.28715(2) 0.01426(9) Uani 1 1 d . . . A 1
P3 P 0.40788(18) 0.16920(13) 0.18847(13) 0.0170(4) Uani 1 1 d . . . A 1
P2 P 0.57110(18) 0.44144(14) 0.12524(13) 0.0175(4) Uani 1 1 d . . . A 1
P1 P 0.79482(18) 0.36136(13) 0.36472(13) 0.0165(4) Uani 1 1 d . . . A 1
C13 C 0.6772(7) 0.3826(5) 0.0703(5) 0.0185(14) Uani 1 1 d . . . A 1
H13 H 0.750680 0.376991 0.126097 0.022 Uiso 1 1 calc R U . A 1
C18 C 0.7420(8) 0.4517(6) 0.0074(5) 0.0225(15) Uani 1 1 d . . . A 1
H18A H 0.670180 0.465462 -0.041412 0.027 Uiso 1 1 calc R U . A 1
H18B H 0.809672 0.521621 0.052593 0.027 Uiso 1 1 calc R U . A 1
C21 C 0.9187(8) 0.7258(6) 0.2984(5) 0.0244(16) Uani 1 1 d . . . A 1
H21A H 1.008959 0.737768 0.346829 0.029 Uiso 1 1 calc R U . A 1
H21B H 0.933995 0.755678 0.241150 0.029 Uiso 1 1 calc R U . A 1
C20 C 0.8326(7) 0.6050(5) 0.2595(5) 0.0201(14) Uani 1 1 d . . . A 1
H20A H 0.878772 0.569730 0.223209 0.024 Uiso 1 1 calc R U . A 1
H20B H 0.824379 0.573843 0.317320 0.024 Uiso 1 1 calc R U . A 1
C12 C 0.8165(7) 0.5038(5) 0.5352(5) 0.0212(15) Uani 1 1 d . . . A 1
H12A H 0.895913 0.552904 0.522475 0.025 Uiso 1 1 calc R U . A 1
H12B H 0.733398 0.512149 0.495014 0.025 Uiso 1 1 calc R U . A 1
C8 C 0.6897(8) 0.3104(5) 0.5275(5) 0.0207(15) Uani 1 1 d . . . A 1
H8A H 0.600147 0.308529 0.486464 0.025 Uiso 1 1 calc R U . A 1
H8B H 0.689609 0.237393 0.510744 0.025 Uiso 1 1 calc R U . A 1
C1 C 0.7705(7) 0.2166(5) 0.3305(5) 0.0181(14) Uani 1 1 d . . . A 1
H1 H 0.683399 0.171187 0.338347 0.022 Uiso 1 1 calc R U . A 1
C25 C 0.2356(7) 0.1695(5) 0.1204(5) 0.0186(14) Uani 1 1 d . . . A 1
H25 H 0.165523 0.108158 0.131388 0.022 Uiso 1 1 calc R U . A 1
C19 C 0.6903(7) 0.5846(5) 0.1884(5) 0.0205(15) Uani 1 1 d . . . A 1
H19 H 0.704409 0.619687 0.132883 0.025 Uiso 1 1 calc R U . A 1
C28 C 0.0400(8) 0.2332(6) -0.0213(6) 0.0255(16) Uani 1 1 d . . . A 1
H28A H -0.055870 0.220747 -0.059000 0.031 Uiso 1 1 calc R U . A 1
H28B H 0.100780 0.295212 -0.037137 0.031 Uiso 1 1 calc R U . A 1
C17 C 0.8125(8) 0.3985(6) -0.0498(6) 0.0254(16) Uani 1 1 d . . . A 1
H17A H 0.892255 0.393620 -0.000834 0.030 Uiso 1 1 calc R U . A 1
H17B H 0.846648 0.443285 -0.093323 0.030 Uiso 1 1 calc R U . A 1
C16 C 0.7163(8) 0.2865(6) -0.1150(5) 0.0235(16) Uani 1 1 d . . . A 1
H16A H 0.641843 0.291768 -0.168935 0.028 Uiso 1 1 calc R U . A 1
H16B H 0.767267 0.252935 -0.147597 0.028 Uiso 1 1 calc R U . A 1
C14 C 0.5820(7) 0.2706(5) 0.0035(5) 0.0197(14) Uani 1 1 d . . . A 1
H14A H 0.503750 0.275743 -0.046772 0.024 Uiso 1 1 calc R U . A 1
H14B H 0.545492 0.225213 0.045862 0.024 Uiso 1 1 calc R U . A 1
C24 C 0.6198(8) 0.6421(6) 0.2430(6) 0.0243(16) Uani 1 1 d . . . A 1
H24A H 0.528488 0.629807 0.195964 0.029 Uiso 1 1 calc R U . A 1
H24B H 0.606618 0.611700 0.300512 0.029 Uiso 1 1 calc R U . A 1
C7 C 0.8037(7) 0.3882(5) 0.5005(5) 0.0198(14) Uani 1 1 d . . . A 1
H7 H 0.891218 0.384248 0.540514 0.024 Uiso 1 1 calc R U . A 1
C32 C 0.3003(8) 0.1549(6) 0.3567(5) 0.0243(16) Uani 1 1 d . . . A 1
H32A H 0.346176 0.233702 0.382968 0.029 Uiso 1 1 calc R U . A 1
H32B H 0.206833 0.138299 0.310608 0.029 Uiso 1 1 calc R U . A 1
C23 C 0.7039(8) 0.7618(6) 0.2818(6) 0.0272(17) Uani 1 1 d . . . A 1
H23A H 0.709497 0.793487 0.223888 0.033 Uiso 1 1 calc R U . A 1
H23B H 0.658212 0.796093 0.319529 0.033 Uiso 1 1 calc R U . A 1
C11 C 0.8346(8) 0.5346(6) 0.6470(5) 0.0259(16) Uani 1 1 d . . . A 1
H11A H 0.922280 0.533218 0.687764 0.031 Uiso 1 1 calc R U . A 1
H11B H 0.838050 0.608471 0.665572 0.031 Uiso 1 1 calc R U . A 1
C6 C 0.8900(8) 0.1979(6) 0.3978(5) 0.0225(15) Uani 1 1 d . . . A 1
H6A H 0.891384 0.212661 0.468580 0.027 Uiso 1 1 calc R U . A 1
H6B H 0.976775 0.248327 0.395331 0.027 Uiso 1 1 calc R U . A 1
C31 C 0.3802(7) 0.1136(5) 0.2980(5) 0.0204(15) Uani 1 1 d . . . A 1
H31 H 0.473264 0.132568 0.347757 0.024 Uiso 1 1 calc R U . A 1
C2 C 0.7618(7) 0.1877(6) 0.2197(5) 0.0214(15) Uani 1 1 d . . . A 1
H2A H 0.681430 0.196991 0.176322 0.026 Uiso 1 1 calc R U . A 1
H2B H 0.844665 0.237117 0.211107 0.026 Uiso 1 1 calc R U . A 1
C29 C 0.0635(8) 0.2576(6) 0.0921(6) 0.0296(17) Uani 1 1 d . . . A 1
H29A H 0.050237 0.324715 0.113155 0.036 Uiso 1 1 calc R U . A 1
H29B H -0.004509 0.199018 0.106594 0.036 Uiso 1 1 calc R U . A 1
C26 C 0.2120(8) 0.1463(6) 0.0067(5) 0.0261(16) Uani 1 1 d . . . A 1
H26A H 0.280197 0.205258 -0.007176 0.031 Uiso 1 1 calc R U . A 1
H26B H 0.225205 0.079328 -0.015000 0.031 Uiso 1 1 calc R U . A 1
C9 C 0.7081(8) 0.3431(6) 0.6396(5) 0.0266(16) Uani 1 1 d . . . A 1
H9A H 0.792203 0.336667 0.680473 0.032 Uiso 1 1 calc R U . A 1
H9B H 0.629520 0.294109 0.653269 0.032 Uiso 1 1 calc R U . A 1
C30 C 0.2076(8) 0.2696(6) 0.1528(5) 0.0239(16) Uani 1 1 d . . . A 1
H30A H 0.218426 0.282578 0.225594 0.029 Uiso 1 1 calc R U . A 1
H30B H 0.275444 0.332376 0.143196 0.029 Uiso 1 1 calc R U . A 1
C10 C 0.7182(8) 0.4585(6) 0.6707(5) 0.0270(17) Uani 1 1 d . . . A 1
H10A H 0.631227 0.463869 0.634021 0.032 Uiso 1 1 calc R U . A 1
H10B H 0.733697 0.478615 0.744023 0.032 Uiso 1 1 calc R U . A 1
C27 C 0.0691(8) 0.1348(6) -0.0537(6) 0.0266(16) Uani 1 1 d . . . A 1
H27A H 0.058892 0.122636 -0.126311 0.032 Uiso 1 1 calc R U . A 1
H27B H 0.001122 0.071522 -0.044832 0.032 Uiso 1 1 calc R U . A 1
C5 C 0.8796(8) 0.0821(5) 0.3644(6) 0.0254(16) Uani 1 1 d . . . A 1
H5A H 0.960864 0.073561 0.407401 0.030 Uiso 1 1 calc R U . A 1
H5B H 0.797361 0.031754 0.373032 0.030 Uiso 1 1 calc R U . A 1
C22 C 0.8470(8) 0.7837(6) 0.3505(6) 0.0263(16) Uani 1 1 d . . . A 1
H22A H 0.841799 0.759928 0.412440 0.032 Uiso 1 1 calc R U . A 1
H22B H 0.901529 0.861778 0.370742 0.032 Uiso 1 1 calc R U . A 1
C15 C 0.6557(8) 0.2174(5) -0.0519(5) 0.0221(15) Uani 1 1 d . . . A 1
H15A H 0.729322 0.206507 -0.002030 0.027 Uiso 1 1 calc R U . A 1
H15B H 0.590116 0.146317 -0.096090 0.027 Uiso 1 1 calc R U . A 1
C3 C 0.7496(8) 0.0731(6) 0.1862(5) 0.0277(17) Uani 1 1 d . . . A 1
H3A H 0.747496 0.057998 0.115282 0.033 Uiso 1 1 calc R U . A 1
H3B H 0.663042 0.023132 0.189398 0.033 Uiso 1 1 calc R U . A 1
C36 C 0.3174(9) -0.0077(6) 0.2627(6) 0.0294(17) Uani 1 1 d . . . A 1
H36A H 0.225430 -0.030380 0.211859 0.035 Uiso 1 1 calc R U . A 1
H36B H 0.374586 -0.032763 0.229709 0.035 Uiso 1 1 calc R U . A 1
C35 C 0.3052(11) -0.0598(7) 0.3488(7) 0.041(2) Uani 1 1 d . . . A 1
H35A H 0.397825 -0.045109 0.395268 0.049 Uiso 1 1 calc R U . A 1
H35B H 0.257537 -0.138373 0.321447 0.049 Uiso 1 1 calc R U . A 1
C34 C 0.2269(11) -0.0180(7) 0.4068(7) 0.044(2) Uani 1 1 d . . . A 1
H34A H 0.225932 -0.049819 0.465118 0.053 Uiso 1 1 calc R U . A 1
H34B H 0.131077 -0.040042 0.362386 0.053 Uiso 1 1 calc R U . A 1
C4 C 0.8707(8) 0.0554(6) 0.2541(6) 0.0268(17) Uani 1 1 d . . . A 1
H4A H 0.859582 -0.020204 0.232829 0.032 Uiso 1 1 calc R U . A 1
H4B H 0.956576 0.101354 0.246655 0.032 Uiso 1 1 calc R U . A 1
C33 C 0.2918(9) 0.1036(6) 0.4443(6) 0.0335(19) Uani 1 1 d . . . A 1
H33A H 0.384809 0.125392 0.493523 0.040 Uiso 1 1 calc R U . A 1
H33B H 0.236657 0.129057 0.479288 0.040 Uiso 1 1 calc R U . A 1

loop_
_atom_site_aniso_label
_atom_site_aniso_U_11
_atom_site_aniso_U_22
_atom_site_aniso_U_33
_atom_site_aniso_U_23
_atom_site_aniso_U_13
_atom_site_aniso_U_12
Bi1 0.01548(14) 0.01208(13) 0.01598(13) 0.00253(9) 0.00526(9) 0.00667(10)
P3 0.0189(9) 0.0150(8) 0.0186(8) 0.0033(7) 0.0072(7) 0.0079(7)
P2 0.0189(9) 0.0155(8) 0.0179(8) 0.0030(7) 0.0042(7) 0.0084(7)
P1 0.0185(9) 0.0146(8) 0.0182(8) 0.0039(7) 0.0067(7) 0.0085(7)
C13 0.021(4) 0.018(3) 0.018(3) 0.005(3) 0.006(3) 0.010(3)
C18 0.025(4) 0.019(3) 0.023(4) 0.005(3) 0.005(3) 0.009(3)
C21 0.027(4) 0.022(4) 0.021(4) 0.003(3) 0.005(3) 0.009(3)
C20 0.020(4) 0.015(3) 0.022(4) 0.005(3) 0.004(3) 0.005(3)
C12 0.023(4) 0.015(3) 0.025(4) 0.002(3) 0.009(3) 0.007(3)
C8 0.028(4) 0.019(3) 0.015(3) 0.005(3) 0.007(3) 0.010(3)
C1 0.023(4) 0.014(3) 0.019(3) 0.002(3) 0.010(3) 0.008(3)
C25 0.019(4) 0.012(3) 0.022(3) 0.003(3) 0.003(3) 0.006(3)
C19 0.021(4) 0.012(3) 0.025(4) 0.003(3) 0.005(3) 0.005(3)
C28 0.024(4) 0.024(4) 0.029(4) 0.010(3) 0.003(3) 0.014(3)
C17 0.023(4) 0.037(4) 0.026(4) 0.014(3) 0.014(3) 0.016(3)
C16 0.030(4) 0.031(4) 0.020(3) 0.009(3) 0.012(3) 0.019(3)
C14 0.019(4) 0.018(3) 0.022(3) 0.006(3) 0.007(3) 0.006(3)
C24 0.025(4) 0.020(4) 0.029(4) 0.007(3) 0.007(3) 0.010(3)
C7 0.026(4) 0.019(3) 0.016(3) 0.003(3) 0.008(3) 0.011(3)
C32 0.024(4) 0.027(4) 0.024(4) 0.005(3) 0.008(3) 0.012(3)
C23 0.030(4) 0.019(4) 0.031(4) 0.001(3) 0.005(3) 0.013(3)
C11 0.032(4) 0.021(4) 0.023(4) -0.002(3) 0.009(3) 0.011(3)
C6 0.030(4) 0.022(4) 0.022(4) 0.005(3) 0.009(3) 0.017(3)
C31 0.020(4) 0.022(4) 0.021(3) 0.007(3) 0.008(3) 0.008(3)
C2 0.021(4) 0.023(4) 0.023(4) 0.003(3) 0.007(3) 0.013(3)
C29 0.028(4) 0.033(4) 0.030(4) 0.003(3) 0.009(3) 0.017(4)
C26 0.033(4) 0.031(4) 0.020(4) 0.002(3) 0.005(3) 0.023(4)
C9 0.034(5) 0.027(4) 0.022(4) 0.005(3) 0.011(3) 0.015(3)
C30 0.024(4) 0.026(4) 0.021(4) -0.001(3) 0.003(3) 0.016(3)
C10 0.035(5) 0.028(4) 0.019(4) 0.000(3) 0.011(3) 0.015(4)
C27 0.030(4) 0.025(4) 0.022(4) 0.002(3) 0.004(3) 0.013(3)
C5 0.034(4) 0.015(3) 0.030(4) 0.008(3) 0.010(3) 0.014(3)
C22 0.031(4) 0.020(4) 0.028(4) 0.003(3) 0.011(3) 0.010(3)
C15 0.027(4) 0.018(3) 0.022(4) 0.002(3) 0.009(3) 0.012(3)
C3 0.034(5) 0.023(4) 0.022(4) -0.005(3) 0.009(3) 0.010(3)
C36 0.042(5) 0.021(4) 0.028(4) 0.003(3) 0.014(4) 0.014(4)
C35 0.064(6) 0.023(4) 0.041(5) 0.014(4) 0.027(5) 0.013(4)
C34 0.063(7) 0.033(5) 0.039(5) 0.013(4) 0.033(5) 0.010(4)
C4 0.038(5) 0.020(4) 0.034(4) 0.010(3) 0.020(4) 0.019(3)
C33 0.041(5) 0.035(4) 0.029(4) 0.006(3) 0.021(4) 0.014(4)

loop_
_atom_type_symbol
_atom_type_description
_atom_type_scat_dispersion_real
_atom_type_scat_dispersion_imag
_atom_type_scat_source
C C 0.0033 0.0016 'International Tables Vol C Tables 4.2.6.8 and 6.1.1.4'
H H 0.0000 0.0000 'International Tables Vol C Tables 4.2.6.8 and 6.1.1.4'
Bi Bi -4.1077 10.2566 'International Tables Vol C Tables 4.2.6.8 and 6.1.1.4'
P P 0.1023 0.0942 'International Tables Vol C Tables 4.2.6.8 and 6.1.1.4'

loop_
_geom_angle_atom_site_label_1
_geom_angle_atom_site_label_2
_geom_angle_atom_site_label_3
_geom_angle
_geom_angle_site_symmetry_1
_geom_angle_site_symmetry_3
_geom_angle_publ_flag
P3 Bi1 P2 95.62(6) . . ?
P3 Bi1 P1 99.69(6) . . ?
P2 Bi1 P1 102.82(6) . . ?
C25 P3 Bi1 103.2(2) . . ?
C31 P3 Bi1 98.6(2) . . ?
C31 P3 C25 103.1(3) . . ?
C13 P2 Bi1 108.3(2) . . ?
C13 P2 C19 103.5(3) . . ?
C19 P2 Bi1 99.4(2) . . ?
C1 P1 Bi1 107.1(2) . . ?
C1 P1 C7 104.2(3) . . ?
C7 P1 Bi1 96.9(2) . . ?
P2 C13 H13 109.6 . . ?
C18 C13 P2 110.8(5) . . ?
C18 C13 H13 109.6 . . ?
C18 C13 C14 110.0(6) . . ?
C14 C13 P2 107.3(5) . . ?
C14 C13 H13 109.6 . . ?
C13 C18 H18A 109.2 . . ?
C13 C18 H18B 109.2 . . ?
H18A C18 H18B 107.9 . . ?
C17 C18 C13 112.0(6) . . ?
C17 C18 H18A 109.2 . . ?
C17 C18 H18B 109.2 . . ?
H21A C21 H21B 108.0 . . ?
C20 C21 H21A 109.4 . . ?
C20 C21 H21B 109.4 . . ?
C22 C21 H21A 109.4 . . ?
C22 C21 H21B 109.4 . . ?
C22 C21 C20 111.0(6) . . ?
C21 C20 H20A 109.5 . . ?
C21 C20 H20B 109.5 . . ?
H20A C20 H20B 108.1 . . ?
C19 C20 C21 110.5(6) . . ?
C19 C20 H20A 109.5 . . ?
C19 C20 H20B 109.5 . . ?
H12A C12 H12B 107.9 . . ?
C7 C12 H12A 109.2 . . ?
C7 C12 H12B 109.2 . . ?
C11 C12 H12A 109.2 . . ?
C11 C12 H12B 109.2 . . ?
C11 C12 C7 112.0(6) . . ?
H8A C8 H8B 108.0 . . ?
C7 C8 H8A 109.3 . . ?
C7 C8 H8B 109.3 . . ?
C9 C8 H8A 109.3 . . ?
C9 C8 H8B 109.3 . . ?
C9 C8 C7 111.6(6) . . ?
P1 C1 H1 109.6 . . ?
C6 C1 P1 110.6(5) . . ?
C6 C1 H1 109.6 . . ?
C6 C1 C2 109.9(5) . . ?
C2 C1 P1 107.6(5) . . ?
C2 C1 H1 109.6 . . ?
P3 C25 H25 106.9 . . ?
C26 C25 P3 108.9(5) . . ?
C26 C25 H25 106.9 . . ?
C30 C25 P3 117.5(5) . . ?
C30 C25 H25 106.9 . . ?
C30 C25 C26 109.3(6) . . ?
P2 C19 H19 106.3 . . ?
C20 C19 P2 117.7(5) . . ?
C20 C19 H19 106.3 . . ?
C20 C19 C24 109.9(6) . . ?
C24 C19 P2 109.6(5) . . ?
C24 C19 H19 106.3 . . ?
H28A C28 H28B 108.1 . . ?
C29 C28 H28A 109.6 . . ?
C29 C28 H28B 109.6 . . ?
C27 C28 H28A 109.6 . . ?
C27 C28 H28B 109.6 . . ?
C27 C28 C29 110.2(6) . . ?
C18 C17 H17A 109.2 . . ?
C18 C17 H17B 109.2 . . ?
C18 C17 C16 111.9(6) . . ?
H17A C17 H17B 107.9 . . ?
C16 C17 H17A 109.2 . . ?
C16 C17 H17B 109.2 . . ?
C17 C16 H16A 109.5 . . ?
C17 C16 H16B 109.5 . . ?
H16A C16 H16B 108.1 . . ?
C15 C16 C17 110.8(6) . . ?
C15 C16 H16A 109.5 . . ?
C15 C16 H16B 109.5 . . ?
C13 C14 H14A 109.2 . . ?
C13 C14 H14B 109.2 . . ?
C13 C14 C15 112.0(6) . . ?
H14A C14 H14B 107.9 . . ?
C15 C14 H14A 109.2 . . ?
C15 C14 H14B 109.2 . . ?
C19 C24 H24A 109.4 . . ?
C19 C24 H24B 109.4 . . ?
H24A C24 H24B 108.0 . . ?
C23 C24 C19 111.3(6) . . ?
C23 C24 H24A 109.4 . . ?
C23 C24 H24B 109.4 . . ?
P1 C7 H7 106.5 . . ?
C12 C7 P1 108.7(5) . . ?
C12 C7 C8 110.8(6) . . ?
C12 C7 H7 106.5 . . ?
C8 C7 P1 117.3(5) . . ?
C8 C7 H7 106.5 . . ?
H32A C32 H32B 108.0 . . ?
C31 C32 H32A 109.5 . . ?
C31 C32 H32B 109.5 . . ?
C33 C32 H32A 109.5 . . ?
C33 C32 H32B 109.5 . . ?
C33 C32 C31 110.9(6) . . ?
C24 C23 H23A 109.5 . . ?
C24 C23 H23B 109.5 . . ?
H23A C23 H23B 108.0 . . ?
C22 C23 C24 110.9(6) . . ?
C22 C23 H23A 109.5 . . ?
C22 C23 H23B 109.5 . . ?
C12 C11 H11A 109.4 . . ?
C12 C11 H11B 109.4 . . ?
H11A C11 H11B 108.0 . . ?
C10 C11 C12 111.0(6) . . ?
C10 C11 H11A 109.4 . . ?
C10 C11 H11B 109.4 . . ?
C1 C6 H6A 109.3 . . ?
C1 C6 H6B 109.3 . . ?
C1 C6 C5 111.5(6) . . ?
H6A C6 H6B 108.0 . . ?
C5 C6 H6A 109.3 . . ?
C5 C6 H6B 109.3 . . ?
P3 C31 H31 106.1 . . ?
C32 C31 P3 118.3(5) . . ?
C32 C31 H31 106.1 . . ?
C36 C31 P3 108.7(5) . . ?
C36 C31 C32 110.6(6) . . ?
C36 C31 H31 106.1 . . ?
C1 C2 H2A 109.3 . . ?
C1 C2 H2B 109.3 . . ?
H2A C2 H2B 107.9 . . ?
C3 C2 C1 111.7(6) . . ?
C3 C2 H2A 109.3 . . ?
C3 C2 H2B 109.3 . . ?
C28 C29 H29A 109.4 . . ?
C28 C29 H29B 109.4 . . ?
H29A C29 H29B 108.0 . . ?
C30 C29 C28 111.3(6) . . ?
C30 C29 H29A 109.4 . . ?
C30 C29 H29B 109.4 . . ?
C25 C26 H26A 109.3 . . ?
C25 C26 H26B 109.3 . . ?
H26A C26 H26B 108.0 . . ?
C27 C26 C25 111.6(6) . . ?
C27 C26 H26A 109.3 . . ?
C27 C26 H26B 109.3 . . ?
C8 C9 H9A 109.4 . . ?
C8 C9 H9B 109.4 . . ?
C8 C9 C10 111.2(6) . . ?
H9A C9 H9B 108.0 . . ?
C10 C9 H9A 109.4 . . ?
C10 C9 H9B 109.4 . . ?
C25 C30 H30A 109.3 . . ?
C25 C30 H30B 109.3 . . ?
C29 C30 C25 111.6(6) . . ?
C29 C30 H30A 109.3 . . ?
C29 C30 H30B 109.3 . . ?
H30A C30 H30B 108.0 . . ?
C11 C10 C9 110.4(6) . . ?
C11 C10 H10A 109.6 . . ?
C11 C10 H10B 109.6 . . ?
C9 C10 H10A 109.6 . . ?
C9 C10 H10B 109.6 . . ?
H10A C10 H10B 108.1 . . ?
C28 C27 C26 112.0(6) . . ?
C28 C27 H27A 109.2 . . ?
C28 C27 H27B 109.2 . . ?
C26 C27 H27A 109.2 . . ?
C26 C27 H27B 109.2 . . ?
H27A C27 H27B 107.9 . . ?
C6 C5 H5A 109.6 . . ?
C6 C5 H5B 109.6 . . ?
H5A C5 H5B 108.1 . . ?
C4 C5 C6 110.5(6) . . ?
C4 C5 H5A 109.6 . . ?
C4 C5 H5B 109.6 . . ?
C21 C22 H22A 109.3 . . ?
C21 C22 H22B 109.3 . . ?
C23 C22 C21 111.7(6) . . ?
C23 C22 H22A 109.3 . . ?
C23 C22 H22B 109.3 . . ?
H22A C22 H22B 107.9 . . ?
C16 C15 C14 110.4(6) . . ?
C16 C15 H15A 109.6 . . ?
C16 C15 H15B 109.6 . . ?
C14 C15 H15A 109.6 . . ?
C14 C15 H15B 109.6 . . ?
H15A C15 H15B 108.1 . . ?
C2 C3 H3A 109.6 . . ?
C2 C3 H3B 109.6 . . ?
C2 C3 C4 110.4(6) . . ?
H3A C3 H3B 108.1 . . ?
C4 C3 H3A 109.6 . . ?
C4 C3 H3B 109.6 . . ?
C31 C36 H36A 109.1 . . ?
C31 C36 H36B 109.1 . . ?
H36A C36 H36B 107.9 . . ?
C35 C36 C31 112.4(6) . . ?
C35 C36 H36A 109.1 . . ?
C35 C36 H36B 109.1 . . ?
C36 C35 H35A 109.4 . . ?
C36 C35 H35B 109.4 . . ?
C36 C35 C34 111.3(7) . . ?
H35A C35 H35B 108.0 . . ?
C34 C35 H35A 109.4 . . ?
C34 C35 H35B 109.4 . . ?
C35 C34 H34A 109.4 . . ?
C35 C34 H34B 109.4 . . ?
C35 C34 C33 111.1(7) . . ?
H34A C34 H34B 108.0 . . ?
C33 C34 H34A 109.4 . . ?
C33 C34 H34B 109.4 . . ?
C5 C4 C3 110.7(6) . . ?
C5 C4 H4A 109.5 . . ?
C5 C4 H4B 109.5 . . ?
C3 C4 H4A 109.5 . . ?
C3 C4 H4B 109.5 . . ?
H4A C4 H4B 108.1 . . ?
C32 C33 H33A 109.5 . . ?
C32 C33 H33B 109.5 . . ?
C34 C33 C32 110.7(7) . . ?
C34 C33 H33A 109.5 . . ?
C34 C33 H33B 109.5 . . ?
H33A C33 H33B 108.1 . . ?

loop_
_geom_bond_atom_site_label_1
_geom_bond_atom_site_label_2
_geom_bond_distance
_geom_bond_site_symmetry_2
_geom_bond_publ_flag
Bi1 P3 2.6357(19) . ?
Bi1 P2 2.6451(18) . ?
Bi1 P1 2.6553(18) . ?
P3 C25 1.882(7) . ?
P3 C31 1.879(7) . ?
P2 C13 1.877(7) . ?
P2 C19 1.880(7) . ?
P1 C1 1.877(7) . ?
P1 C7 1.879(7) . ?
C13 H13 1.0000 . ?
C13 C18 1.529(9) . ?
C13 C14 1.530(9) . ?
C18 H18A 0.9900 . ?
C18 H18B 0.9900 . ?
C18 C17 1.523(10) . ?
C21 H21A 0.9900 . ?
C21 H21B 0.9900 . ?
C21 C20 1.536(9) . ?
C21 C22 1.527(10) . ?
C20 H20A 0.9900 . ?
C20 H20B 0.9900 . ?
C20 C19 1.527(10) . ?
C12 H12A 0.9900 . ?
C12 H12B 0.9900 . ?
C12 C7 1.532(9) . ?
C12 C11 1.523(10) . ?
C8 H8A 0.9900 . ?
C8 H8B 0.9900 . ?
C8 C7 1.532(10) . ?
C8 C9 1.529(9) . ?
C1 H1 1.0000 . ?
C1 C6 1.523(10) . ?
C1 C2 1.535(9) . ?
C25 H25 1.0000 . ?
C25 C26 1.531(9) . ?
C25 C30 1.529(9) . ?
C19 H19 1.0000 . ?
C19 C24 1.535(10) . ?
C28 H28A 0.9900 . ?
C28 H28B 0.9900 . ?
C28 C29 1.528(10) . ?
C28 C27 1.514(10) . ?
C17 H17A 0.9900 . ?
C17 H17B 0.9900 . ?
C17 C16 1.525(11) . ?
C16 H16A 0.9900 . ?
C16 H16B 0.9900 . ?
C16 C15 1.513(10) . ?
C14 H14A 0.9900 . ?
C14 H14B 0.9900 . ?
C14 C15 1.535(9) . ?
C24 H24A 0.9900 . ?
C24 H24B 0.9900 . ?
C24 C23 1.521(10) . ?
C7 H7 1.0000 . ?
C32 H32A 0.9900 . ?
C32 H32B 0.9900 . ?
C32 C31 1.534(9) . ?
C32 C33 1.523(10) . ?
C23 H23A 0.9900 . ?
C23 H23B 0.9900 . ?
C23 C22 1.517(11) . ?
C11 H11A 0.9900 . ?
C11 H11B 0.9900 . ?
C11 C10 1.513(11) . ?
C6 H6A 0.9900 . ?
C6 H6B 0.9900 . ?
C6 C5 1.542(9) . ?
C31 H31 1.0000 . ?
C31 C36 1.517(10) . ?
C2 H2A 0.9900 . ?
C2 H2B 0.9900 . ?
C2 C3 1.518(9) . ?
C29 H29A 0.9900 . ?
C29 H29B 0.9900 . ?
C29 C30 1.528(10) . ?
C26 H26A 0.9900 . ?
C26 H26B 0.9900 . ?
C26 C27 1.518(10) . ?
C9 H9A 0.9900 . ?
C9 H9B 0.9900 . ?
C9 C10 1.532(10) . ?
C30 H30A 0.9900 . ?
C30 H30B 0.9900 . ?
C10 H10A 0.9900 . ?
C10 H10B 0.9900 . ?
C27 H27A 0.9900 . ?
C27 H27B 0.9900 . ?
C5 H5A 0.9900 . ?
C5 H5B 0.9900 . ?
C5 C4 1.525(10) . ?
C22 H22A 0.9900 . ?
C22 H22B 0.9900 . ?
C15 H15A 0.9900 . ?
C15 H15B 0.9900 . ?
C3 H3A 0.9900 . ?
C3 H3B 0.9900 . ?
C3 C4 1.532(11) . ?
C36 H36A 0.9900 . ?
C36 H36B 0.9900 . ?
C36 C35 1.514(11) . ?
C35 H35A 0.9900 . ?
C35 H35B 0.9900 . ?
C35 C34 1.517(12) . ?
C34 H34A 0.9900 . ?
C34 H34B 0.9900 . ?
C34 C33 1.523(12) . ?
C4 H4A 0.9900 . ?
C4 H4B 0.9900 . ?
C33 H33A 0.9900 . ?
C33 H33B 0.9900 . ?

loop_
_geom_torsion_atom_site_label_1
_geom_torsion_atom_site_label_2
_geom_torsion_atom_site_label_3
_geom_torsion_atom_site_label_4
_geom_torsion
_geom_torsion_site_symmetry_1
_geom_torsion_site_symmetry_2
_geom_torsion_site_symmetry_3
_geom_torsion_site_symmetry_4
_geom_torsion_publ_flag
Bi1 P3 C25 C26 111.5(4) . . . . ?
Bi1 P3 C25 C30 -13.3(6) . . . . ?
Bi1 P3 C31 C32 62.0(6) . . . . ?
Bi1 P3 C31 C36 -170.8(5) . . . . ?
Bi1 P2 C13 C18 -156.3(4) . . . . ?
Bi1 P2 C13 C14 83.6(4) . . . . ?
Bi1 P2 C19 C20 61.4(5) . . . . ?
Bi1 P2 C19 C24 -65.0(5) . . . . ?
Bi1 P1 C1 C6 -162.0(4) . . . . ?
Bi1 P1 C1 C2 77.9(5) . . . . ?
Bi1 P1 C7 C12 -67.6(5) . . . . ?
Bi1 P1 C7 C8 59.0(5) . . . . ?
P3 C25 C26 C27 174.6(5) . . . . ?
P3 C25 C30 C29 -179.2(5) . . . . ?
P3 C31 C36 C35 174.0(6) . . . . ?
P2 C13 C18 C17 -172.2(5) . . . . ?
P2 C13 C14 C15 175.9(5) . . . . ?
P2 C19 C24 C23 -171.5(5) . . . . ?
P1 C1 C6 C5 -174.3(5) . . . . ?
P1 C1 C2 C3 177.0(5) . . . . ?
C13 P2 C19 C20 -50.1(6) . . . . ?
C13 P2 C19 C24 -176.5(5) . . . . ?
C13 C18 C17 C16 54.6(8) . . . . ?
C13 C14 C15 C16 -57.2(8) . . . . ?
C18 C13 C14 C15 55.2(7) . . . . ?
C18 C17 C16 C15 -55.7(8) . . . . ?
C21 C20 C19 P2 176.3(5) . . . . ?
C21 C20 C19 C24 -57.4(7) . . . . ?
C20 C21 C22 C23 -55.2(8) . . . . ?
C20 C19 C24 C23 57.7(8) . . . . ?
C12 C11 C10 C9 57.4(8) . . . . ?
C8 C9 C10 C11 -57.0(8) . . . . ?
C1 P1 C7 C12 -177.2(5) . . . . ?
C1 P1 C7 C8 -50.6(6) . . . . ?
C1 C6 C5 C4 56.4(8) . . . . ?
C1 C2 C3 C4 -57.3(8) . . . . ?
C25 P3 C31 C32 -43.8(6) . . . . ?
C25 P3 C31 C36 83.3(6) . . . . ?
C25 C26 C27 C28 56.8(8) . . . . ?
C19 P2 C13 C18 -51.4(5) . . . . ?
C19 P2 C13 C14 -171.5(5) . . . . ?
C19 C24 C23 C22 -56.4(8) . . . . ?
C28 C29 C30 C25 -56.8(8) . . . . ?
C17 C16 C15 C14 56.4(8) . . . . ?
C14 C13 C18 C17 -53.7(8) . . . . ?
C24 C23 C22 C21 55.0(8) . . . . ?
C7 P1 C1 C6 -60.0(5) . . . . ?
C7 P1 C1 C2 179.9(5) . . . . ?
C7 C12 C11 C10 -56.5(8) . . . . ?
C7 C8 C9 C10 55.3(8) . . . . ?
C32 C31 C36 C35 -54.6(9) . . . . ?
C11 C12 C7 P1 -175.9(5) . . . . ?
C11 C12 C7 C8 53.9(8) . . . . ?
C6 C1 C2 C3 56.5(8) . . . . ?
C6 C5 C4 C3 -56.5(8) . . . . ?
C31 P3 C25 C26 -146.2(5) . . . . ?
C31 P3 C25 C30 89.0(6) . . . . ?
C31 C32 C33 C34 -56.8(9) . . . . ?
C31 C36 C35 C34 54.8(10) . . . . ?
C2 C1 C6 C5 -55.7(8) . . . . ?
C2 C3 C4 C5 57.2(8) . . . . ?
C29 C28 C27 C26 -55.5(9) . . . . ?
C26 C25 C30 C29 56.2(8) . . . . ?
C9 C8 C7 P1 -178.8(5) . . . . ?
C9 C8 C7 C12 -53.2(8) . . . . ?
C30 C25 C26 C27 -56.0(8) . . . . ?
C27 C28 C29 C30 55.3(9) . . . . ?
C22 C21 C20 C19 56.5(8) . . . . ?
C36 C35 C34 C33 -55.4(11) . . . . ?
C35 C34 C33 C32 56.7(10) . . . . ?
C33 C32 C31 P3 -178.3(5) . . . . ?
C33 C32 C31 C36 55.4(8) . . . . ?
